data_7713310
loop_
_publ_author_name
'McLoughlin, Connor P.'
'Kaseman, Derrick C.'
'Fettinger, James C.'
'Power, Philip P.'

_publ_section_title
;
 Rearrangement of a Ge(II) aryloxide to yield a new Ge(II) oxo-cluster
 [Ge<sub>6</sub>(&#x3bc;<sub>3</sub>-O)<sub>4</sub>(&#x3bc;<sub>2</sub>-OC<sub>6</sub>H<sub>2</sub>-2,4,6-Cy<sub>3</sub>)<sub>4</sub>](NH<sub>3</sub>)<sub>0.5</sub>:
 main group aryloxides of Ge(II), Sn(II), and Pb(II)
 [M(OC<sub>6</sub>H<sub>2</sub>-2,4,6-Cy<sub>3</sub>)<sub>2</sub>]<sub>2</sub>
 (Cy = cyclohexyl).
;
_journal_name_full 'Dalton transactions (Cambridge, England : 2003)'
_journal_paper_doi 10.1039/d3dt00906h
_journal_year 2023
_chemical_formula_moiety 'C96 H140 Ge2 O4 [+ solvent]'
_chemical_formula_sum 'C96 H140 Ge2 O4'
_chemical_formula_weight 1503.31
_space_group_crystal_system monoclinic
_space_group_IT_number 14
_space_group_name_Hall '-P 2ybc'
_space_group_name_H-M_alt 'P 1 21/c 1'
_atom_sites_solution_hydrogens geom
_atom_sites_solution_primary dual
_audit_creation_method SHELXL-2018/3
_audit_update_record
;
2023-06-17 deposited with the CCDC.	2023-06-21 downloaded from the CCDC.
;
_cell_angle_alpha 90
_cell_angle_beta 100.2858(16)
_cell_angle_gamma 90
_cell_formula_units_Z 4
_cell_length_a 19.3073(12)
_cell_length_b 16.9581(11)
_cell_length_c 31.157(2)
_cell_measurement_reflns_used 9646
_cell_measurement_temperature 100(2)
_cell_measurement_theta_max 27.49
_cell_measurement_theta_min 2.41
_cell_volume 10037.3(11)
_computing_cell_refinement 'SAINT (8.38a) (Bruker, 2017)'
_computing_data_collection 'Apex3 (2019.11-0) (Bruker, 2019)'
_computing_data_reduction 'SAINT (8.38a) (Bruker, 2017)'
_computing_molecular_graphics 'Bruker SHELXTL'
_computing_publication_material 'Bruker SHELXTL'
_computing_structure_refinement 'SHELXL-2018/3 (Sheldrick, 2018)'
_computing_structure_solution 'SHELXT (Sheldrick, 2015) Acta Cryst., A71, 3-8'
_diffrn_ambient_temperature 100(2)
_diffrn_measured_fraction_theta_full 1.000
_diffrn_measured_fraction_theta_max 1.000
_diffrn_measurement_device_type 'Bruker Photon2 CMOS'
_diffrn_measurement_method '\f and \w scans'
_diffrn_radiation_type MoK\a
_diffrn_radiation_wavelength 0.71073
_diffrn_reflns_av_R_equivalents 0.0269
_diffrn_reflns_av_unetI/netI 0.0216
_diffrn_reflns_Laue_measured_fraction_full 1.000
_diffrn_reflns_Laue_measured_fraction_max 1.000
_diffrn_reflns_limit_h_max 25
_diffrn_reflns_limit_h_min -25
_diffrn_reflns_limit_k_max 22
_diffrn_reflns_limit_k_min -22
_diffrn_reflns_limit_l_max 40
_diffrn_reflns_limit_l_min -40
_diffrn_reflns_number 88299
_diffrn_reflns_point_group_measured_fraction_full 1.000
_diffrn_reflns_point_group_measured_fraction_max 1.000
_diffrn_reflns_theta_full 25.242
_diffrn_reflns_theta_max 27.510
_diffrn_reflns_theta_min 1.072
_exptl_absorpt_coefficient_mu 0.641
_exptl_absorpt_correction_T_max 0.8832
_exptl_absorpt_correction_T_min 0.8432
_exptl_absorpt_correction_type multi-scan
_exptl_absorpt_process_details 'SADABS 2016/2 (Sheldrick, 2016)'
_exptl_crystal_colour Colourless
_exptl_crystal_density_diffrn 0.995
_exptl_crystal_description Rectangular
_exptl_crystal_F_000 3248
_exptl_crystal_size_max 0.380
_exptl_crystal_size_mid 0.186
_exptl_crystal_size_min 0.080
_refine_diff_density_max 1.006
_refine_diff_density_min -0.480
_refine_diff_density_rms 0.044
_refine_ls_extinction_method none
_refine_ls_goodness_of_fit_ref 1.044
_refine_ls_hydrogen_treatment constr
_refine_ls_matrix_type full
_refine_ls_number_parameters 919
_refine_ls_number_reflns 23068
_refine_ls_number_restraints 0
_refine_ls_restrained_S_all 1.044
_refine_ls_R_factor_all 0.0470
_refine_ls_R_factor_gt 0.0342
_refine_ls_shift/su_max 0.004
_refine_ls_shift/su_mean 0.000
_refine_ls_structure_factor_coef Fsqd
_refine_ls_weighting_details 'w=1/[\s^2^(Fo^2^)+(0.0374P)^2^+5.0138P] where P=(Fo^2^+2Fc^2^)/3'
_refine_ls_weighting_scheme calc
_refine_ls_wR_factor_gt 0.0846
_refine_ls_wR_factor_ref 0.0905
_reflns_Friedel_coverage 0.000
_reflns_number_gt 17986
_reflns_number_total 23068
_reflns_threshold_expression 'I > 2\s(I)'
_cod_data_source_file d3dt00906h2.cif
_cod_data_source_block CM79FMI_SQ
_cod_depositor_comments
;
The following automatic conversions were performed:

data item '_exptl_absorpt_correction_type' value 'Multi-scan' was
changed to 'multi-scan' in accordance with the
/home/data/users/saulius/crontab/automatic-downloads/rss-feeds/RSC/lib/dictionaries/cif_core.dic
dictionary named 'cif_core.dic' version 2.4.2 last updated on
2011-04-26.

Automatic conversion script
Id: cif_fix_values 8170 2020-07-09 18:12:32Z antanas 
;
_cod_original_cell_volume 10037.4(11)
_cod_original_sg_symbol_H-M 'P 21/c'
_cod_database_code 7713310
_shelx_shelxl_version_number 2018/3
_shelx_space_group_comment
; 
The symmetry employed for this shelxl refinement is uniquely defined 
by the following loop, which should always be used as a source of 
symmetry information in preference to the above space-group names. 
They are only intended as comments. 
;
_shelx_estimated_absorpt_t_min 0.793
_shelx_estimated_absorpt_t_max 0.951

loop_
_space_group_symop_operation_xyz
'x, y, z'
'-x, y+1/2, -z+1/2'
'-x, -y, -z'
'x, -y-1/2, z-1/2'

loop_
_atom_site_label
_atom_site_type_symbol
_atom_site_fract_x
_atom_site_fract_y
_atom_site_fract_z
_atom_site_U_iso_or_equiv
_atom_site_adp_type
_atom_site_occupancy
_atom_site_site_symmetry_order
_atom_site_calc_flag
_atom_site_refinement_flags_posn
_atom_site_refinement_flags_adp
_atom_site_refinement_flags_occupancy
_atom_site_disorder_assembly
_atom_site_disorder_group
Ge1 Ge 0.71388(2) 0.45593(2) 0.72243(2) 0.01783(4) Uani 1 1 d . . . . .
Ge2 Ge 0.78723(2) 0.60532(2) 0.77883(2) 0.01858(4) Uani 1 1 d . . . . .
O1 O 0.68914(5) 0.50256(6) 0.66892(3) 0.0230(2) Uani 1 1 d . . . . .
O2 O 0.81280(6) 0.55889(6) 0.83243(3) 0.0232(2) Uani 1 1 d . . . . .
O3 O 0.69566(5) 0.54919(6) 0.75841(3) 0.0198(2) Uani 1 1 d . . . . .
O4 O 0.80534(5) 0.51204(6) 0.74292(3) 0.0189(2) Uani 1 1 d . . . . .
C1 C 0.65620(8) 0.45501(9) 0.63461(5) 0.0221(3) Uani 1 1 d . . . . .
C2 C 0.69703(8) 0.41486(10) 0.60818(5) 0.0237(3) Uani 1 1 d . . . . .
C3 C 0.66295(8) 0.36823(10) 0.57410(5) 0.0268(3) Uani 1 1 d . . . . .
H3 H 0.690616 0.341412 0.556374 0.032 Uiso 1 1 calc R U . . .
C4 C 0.59024(8) 0.35910(10) 0.56483(5) 0.0280(3) Uani 1 1 d . . . . .
C5 C 0.55168(8) 0.39983(10) 0.59112(5) 0.0280(3) Uani 1 1 d . . . . .
H5 H 0.501854 0.395097 0.585193 0.034 Uiso 1 1 calc R U . . .
C6 C 0.58242(8) 0.44747(9) 0.62588(5) 0.0237(3) Uani 1 1 d . . . . .
C7 C 0.77682(8) 0.41392(10) 0.61732(5) 0.0236(3) Uani 1 1 d . . . . .
H7 H 0.793610 0.453919 0.640420 0.028 Uiso 1 1 calc R U . . .
C8 C 0.80147(8) 0.33229(10) 0.63485(6) 0.0301(4) Uani 1 1 d . . . . .
H8A H 0.785365 0.323448 0.662904 0.036 Uiso 1 1 calc R U . . .
H8B H 0.779267 0.291633 0.614045 0.036 Uiso 1 1 calc R U . . .
C9 C 0.88104(9) 0.32240(12) 0.64185(6) 0.0368(4) Uani 1 1 d . . . . .
H9A H 0.893751 0.267949 0.651684 0.044 Uiso 1 1 calc R U . . .
H9B H 0.903521 0.359179 0.664855 0.044 Uiso 1 1 calc R U . . .
C10 C 0.90800(9) 0.33898(12) 0.59969(6) 0.0396(4) Uani 1 1 d . . . . .
H10A H 0.959810 0.332839 0.604671 0.047 Uiso 1 1 calc R U . . .
H10B H 0.887239 0.300666 0.577029 0.047 Uiso 1 1 calc R U . . .
C11 C 0.88821(9) 0.42245(12) 0.58416(6) 0.0355(4) Uani 1 1 d . . . . .
H11A H 0.905541 0.432623 0.556625 0.043 Uiso 1 1 calc R U . . .
H11B H 0.911080 0.460701 0.606225 0.043 Uiso 1 1 calc R U . . .
C12 C 0.80840(8) 0.43411(11) 0.57670(5) 0.0292(4) Uani 1 1 d . . . . .
H12A H 0.786243 0.400333 0.552135 0.035 Uiso 1 1 calc R U . . .
H12B H 0.797349 0.489680 0.568437 0.035 Uiso 1 1 calc R U . . .
C13 C 0.55466(9) 0.30520(11) 0.52883(5) 0.0306(4) Uani 1 1 d . . . . .
H13 H 0.502843 0.308353 0.528492 0.037 Uiso 1 1 calc R U . . .
C14 C 0.57644(11) 0.21923(11) 0.53744(6) 0.0396(4) Uani 1 1 d . . . . .
H14A H 0.565838 0.202860 0.566076 0.047 Uiso 1 1 calc R U . . .
H14B H 0.627849 0.214239 0.538668 0.047 Uiso 1 1 calc R U . . .
C15 C 0.53791(12) 0.16474(13) 0.50189(6) 0.0478(5) Uani 1 1 d . . . . .
H15A H 0.554795 0.109972 0.507639 0.057 Uiso 1 1 calc R U . . .
H15B H 0.486811 0.165759 0.502466 0.057 Uiso 1 1 calc R U . . .
C16 C 0.55047(11) 0.19052(12) 0.45711(6) 0.0425(5) Uani 1 1 d . . . . .
H16A H 0.600963 0.184228 0.455612 0.051 Uiso 1 1 calc R U . . .
H16B H 0.523074 0.156285 0.434494 0.051 Uiso 1 1 calc R U . . .
C17 C 0.52909(10) 0.27560(12) 0.44793(6) 0.0394(4) Uani 1 1 d . . . . .
H17A H 0.477587 0.280773 0.446173 0.047 Uiso 1 1 calc R U . . .
H17B H 0.540545 0.291518 0.419433 0.047 Uiso 1 1 calc R U . . .
C18 C 0.56709(10) 0.33030(11) 0.48369(5) 0.0361(4) Uani 1 1 d . . . . .
H18A H 0.618226 0.329562 0.483219 0.043 Uiso 1 1 calc R U . . .
H18B H 0.550036 0.384962 0.477753 0.043 Uiso 1 1 calc R U . . .
C19 C 0.53361(8) 0.48701(9) 0.65250(5) 0.0235(3) Uani 1 1 d . . . . .
H19 H 0.562513 0.518662 0.676261 0.028 Uiso 1 1 calc R U . . .
C20 C 0.48171(8) 0.54226(10) 0.62386(5) 0.0285(3) Uani 1 1 d . . . . .
H20A H 0.508337 0.585103 0.612583 0.034 Uiso 1 1 calc R U . . .
H20B H 0.456445 0.512337 0.598549 0.034 Uiso 1 1 calc R U . . .
C21 C 0.42827(9) 0.57828(11) 0.64865(6) 0.0357(4) Uani 1 1 d . . . . .
H21A H 0.452938 0.612722 0.672163 0.043 Uiso 1 1 calc R U . . .
H21B H 0.394696 0.611244 0.628547 0.043 Uiso 1 1 calc R U . . .
C22 C 0.38804(9) 0.51472(12) 0.66838(7) 0.0410(5) Uani 1 1 d . . . . .
H22A H 0.355510 0.539730 0.685547 0.049 Uiso 1 1 calc R U . . .
H22B H 0.359605 0.483482 0.644744 0.049 Uiso 1 1 calc R U . . .
C23 C 0.43836(10) 0.46052(11) 0.69770(6) 0.0361(4) Uani 1 1 d . . . . .
H23A H 0.411305 0.417882 0.708818 0.043 Uiso 1 1 calc R U . . .
H23B H 0.463085 0.490776 0.723045 0.043 Uiso 1 1 calc R U . . .
C24 C 0.49238(9) 0.42434(10) 0.67323(5) 0.0306(4) Uani 1 1 d . . . . .
H24A H 0.467903 0.389072 0.650065 0.037 Uiso 1 1 calc R U . . .
H24B H 0.525873 0.391924 0.693708 0.037 Uiso 1 1 calc R U . . .
C25 C 0.84572(8) 0.60694(9) 0.86644(5) 0.0225(3) Uani 1 1 d . . . . .
C26 C 0.80508(8) 0.64701(9) 0.89296(5) 0.0235(3) Uani 1 1 d . . . . .
C27 C 0.83928(8) 0.69413(10) 0.92678(5) 0.0268(3) Uani 1 1 d . . . . .
H27 H 0.811777 0.720702 0.944692 0.032 Uiso 1 1 calc R U . . .
C28 C 0.91185(8) 0.70402(10) 0.93550(5) 0.0270(3) Uani 1 1 d . . . . .
C29 C 0.95031(8) 0.66365(10) 0.90912(5) 0.0269(3) Uani 1 1 d . . . . .
H29 H 1.000057 0.669366 0.914594 0.032 Uiso 1 1 calc R U . . .
C30 C 0.91950(8) 0.61481(9) 0.87478(5) 0.0245(3) Uani 1 1 d . . . . .
C31 C 0.72538(8) 0.64725(10) 0.88443(5) 0.0264(3) Uani 1 1 d . . . . .
H31 H 0.708397 0.608668 0.860594 0.032 Uiso 1 1 calc R U . . .
C32 C 0.69965(9) 0.72997(11) 0.86878(7) 0.0383(4) Uani 1 1 d . . . . .
H32A H 0.721336 0.769448 0.890496 0.046 Uiso 1 1 calc R U . . .
H32B H 0.715439 0.741580 0.840910 0.046 Uiso 1 1 calc R U . . .
C33 C 0.61994(10) 0.73784(14) 0.86220(8) 0.0529(6) Uani 1 1 d . . . . .
H33A H 0.606200 0.792478 0.853265 0.064 Uiso 1 1 calc R U . . .
H33B H 0.598034 0.701878 0.838610 0.064 Uiso 1 1 calc R U . . .
C34 C 0.59368(11) 0.71824(16) 0.90335(8) 0.0644(8) Uani 1 1 d . . . . .
H34A H 0.541777 0.723279 0.898397 0.077 Uiso 1 1 calc R U . . .
H34B H 0.613733 0.755803 0.926594 0.077 Uiso 1 1 calc R U . . .
C35 C 0.61476(10) 0.63425(16) 0.91781(7) 0.0571(7) Uani 1 1 d . . . . .
H35A H 0.592094 0.596588 0.895336 0.069 Uiso 1 1 calc R U . . .
H35B H 0.597861 0.622446 0.945301 0.069 Uiso 1 1 calc R U . . .
C36 C 0.69529(10) 0.62351(13) 0.92488(6) 0.0401(4) Uani 1 1 d . . . . .
H36A H 0.717447 0.656060 0.949992 0.048 Uiso 1 1 calc R U . . .
H36B H 0.707024 0.567639 0.931979 0.048 Uiso 1 1 calc R U . . .
C37 C 0.94697(8) 0.76068(10) 0.97030(5) 0.0288(4) Uani 1 1 d . . . . .
H37 H 0.998754 0.758480 0.970379 0.035 Uiso 1 1 calc R U . . .
C38 C 0.92315(9) 0.84551(10) 0.95972(6) 0.0328(4) Uani 1 1 d . . . . .
H38A H 0.871746 0.849317 0.958815 0.039 Uiso 1 1 calc R U . . .
H38B H 0.932643 0.859689 0.930490 0.039 Uiso 1 1 calc R U . . .
C39 C 0.96082(10) 0.90401(11) 0.99333(6) 0.0380(4) Uani 1 1 d . . . . .
H39A H 1.011627 0.904806 0.991890 0.046 Uiso 1 1 calc R U . . .
H39B H 0.941793 0.957598 0.986310 0.046 Uiso 1 1 calc R U . . .
C40 C 0.95144(10) 0.88199(12) 1.03914(6) 0.0395(4) Uani 1 1 d . . . . .
H40A H 0.979661 0.918113 1.060347 0.047 Uiso 1 1 calc R U . . .
H40B H 0.901356 0.888267 1.041696 0.047 Uiso 1 1 calc R U . . .
C41 C 0.97419(10) 0.79766(12) 1.04999(6) 0.0392(4) Uani 1 1 d . . . . .
H41A H 0.964476 0.784041 1.079240 0.047 Uiso 1 1 calc R U . . .
H41B H 1.025552 0.793022 1.050915 0.047 Uiso 1 1 calc R U . . .
C42 C 0.93570(10) 0.73949(11) 1.01641(5) 0.0338(4) Uani 1 1 d . . . . .
H42A H 0.884739 0.740374 1.017386 0.041 Uiso 1 1 calc R U . . .
H42B H 0.953352 0.685463 1.023769 0.041 Uiso 1 1 calc R U . . .
C43 C 0.96849(8) 0.57595(9) 0.84806(5) 0.0243(3) Uani 1 1 d . . . . .
H43 H 0.939746 0.543610 0.824557 0.029 Uiso 1 1 calc R U . . .
C44 C 1.02186(9) 0.52178(10) 0.87646(5) 0.0302(4) Uani 1 1 d . . . . .
H44A H 1.047450 0.552290 0.901440 0.036 Uiso 1 1 calc R U . . .
H44B H 0.996336 0.478521 0.888238 0.036 Uiso 1 1 calc R U . . .
C45 C 1.07490(9) 0.48658(11) 0.85069(6) 0.0386(4) Uani 1 1 d . . . . .
H45A H 1.109470 0.454108 0.870420 0.046 Uiso 1 1 calc R U . . .
H45B H 1.049900 0.451778 0.827472 0.046 Uiso 1 1 calc R U . . .
C46 C 1.11331(10) 0.55034(13) 0.83034(7) 0.0466(5) Uani 1 1 d . . . . .
H46A H 1.142195 0.581911 0.853638 0.056 Uiso 1 1 calc R U . . .
H46B H 1.145297 0.525749 0.812666 0.056 Uiso 1 1 calc R U . . .
C47 C 1.06188(11) 0.60380(12) 0.80169(6) 0.0413(5) Uani 1 1 d . . . . .
H47A H 1.036865 0.573344 0.776509 0.050 Uiso 1 1 calc R U . . .
H47B H 1.088053 0.646894 0.790276 0.050 Uiso 1 1 calc R U . . .
C48 C 1.00830(10) 0.63905(10) 0.82678(6) 0.0331(4) Uani 1 1 d . . . . .
H48A H 0.973988 0.671009 0.806567 0.040 Uiso 1 1 calc R U . . .
H48B H 1.032939 0.674664 0.849712 0.040 Uiso 1 1 calc R U . . .
C49 C 0.62964(7) 0.56934(9) 0.76766(5) 0.0218(3) Uani 1 1 d . . . . .
C50 C 0.59664(8) 0.63878(10) 0.74965(5) 0.0251(3) Uani 1 1 d . . . . .
C51 C 0.52978(8) 0.65480(10) 0.75828(6) 0.0302(4) Uani 1 1 d . . . . .
H51 H 0.506424 0.701205 0.746260 0.036 Uiso 1 1 calc R U . . .
C52 C 0.49587(8) 0.60644(10) 0.78347(6) 0.0326(4) Uani 1 1 d . . . . .
C53 C 0.53110(8) 0.53944(10) 0.80182(6) 0.0309(4) Uani 1 1 d . . . . .
H53 H 0.508879 0.506497 0.819962 0.037 Uiso 1 1 calc R U . . .
C54 C 0.59831(8) 0.51914(10) 0.79434(5) 0.0254(3) Uani 1 1 d . . . . .
C55 C 0.63083(8) 0.69694(9) 0.72273(5) 0.0251(3) Uani 1 1 d . . . . .
H55 H 0.679085 0.676837 0.721373 0.030 Uiso 1 1 calc R U . . .
C56 C 0.59110(11) 0.70517(11) 0.67574(6) 0.0413(5) Uani 1 1 d . . . . .
H56A H 0.541843 0.720890 0.676152 0.050 Uiso 1 1 calc R U . . .
H56B H 0.590217 0.653493 0.660870 0.050 Uiso 1 1 calc R U . . .
C57 C 0.62552(12) 0.76662(12) 0.65009(6) 0.0475(5) Uani 1 1 d . . . . .
H57A H 0.673156 0.748376 0.647151 0.057 Uiso 1 1 calc R U . . .
H57B H 0.597264 0.772051 0.620425 0.057 Uiso 1 1 calc R U . . .
C58 C 0.63104(10) 0.84663(11) 0.67281(7) 0.0434(5) Uani 1 1 d . . . . .
H58A H 0.655113 0.884504 0.656264 0.052 Uiso 1 1 calc R U . . .
H58B H 0.583274 0.867125 0.673610 0.052 Uiso 1 1 calc R U . . .
C59 C 0.67189(9) 0.83898(10) 0.71891(6) 0.0341(4) Uani 1 1 d . . . . .
H59A H 0.673061 0.890735 0.733730 0.041 Uiso 1 1 calc R U . . .
H59B H 0.721001 0.823494 0.717862 0.041 Uiso 1 1 calc R U . . .
C60 C 0.63909(9) 0.77819(10) 0.74487(6) 0.0344(4) Uani 1 1 d . . . . .
H60A H 0.592215 0.797186 0.748947 0.041 Uiso 1 1 calc R U . . .
H60B H 0.668804 0.772712 0.774091 0.041 Uiso 1 1 calc R U . . .
C61 C 0.42106(9) 0.62854(11) 0.78846(7) 0.0413(5) Uani 1 1 d . . . . .
H61 H 0.397319 0.646741 0.758953 0.050 Uiso 1 1 calc R U . . .
C62 C 0.41985(8) 0.69930(10) 0.81867(6) 0.0320(4) Uani 1 1 d . . . . .
H62A H 0.445985 0.685907 0.848063 0.038 Uiso 1 1 calc R U . . .
H62B H 0.444094 0.744279 0.807499 0.038 Uiso 1 1 calc R U . . .
C63 C 0.34532(10) 0.72376(12) 0.82220(9) 0.0520(6) Uani 1 1 d . . . . .
H63A H 0.347649 0.763721 0.845580 0.062 Uiso 1 1 calc R U . . .
H63B H 0.323203 0.748958 0.794461 0.062 Uiso 1 1 calc R U . . .
C64 C 0.30036(11) 0.65843(14) 0.83157(9) 0.0617(7) Uani 1 1 d . . . . .
H64A H 0.251260 0.677515 0.828520 0.074 Uiso 1 1 calc R U . . .
H64B H 0.315743 0.641484 0.862192 0.074 Uiso 1 1 calc R U . . .
C65 C 0.30210(9) 0.58746(12) 0.80164(8) 0.0450(5) Uani 1 1 d . . . . .
H65A H 0.277489 0.600904 0.771881 0.054 Uiso 1 1 calc R U . . .
H65B H 0.276850 0.542817 0.812344 0.054 Uiso 1 1 calc R U . . .
C66 C 0.37779(10) 0.56252(12) 0.79987(9) 0.0558(6) Uani 1 1 d . . . . .
H66A H 0.399790 0.541024 0.828625 0.067 Uiso 1 1 calc R U . . .
H66B H 0.376928 0.519998 0.778008 0.067 Uiso 1 1 calc R U . . .
C67 C 0.63339(8) 0.44428(10) 0.81351(5) 0.0267(3) Uani 1 1 d . . . . .
H67 H 0.682204 0.443773 0.806908 0.032 Uiso 1 1 calc R U . . .
C68 C 0.63983(10) 0.43983(11) 0.86340(6) 0.0369(4) Uani 1 1 d . . . . .
H68A H 0.665134 0.486939 0.876888 0.044 Uiso 1 1 calc R U . . .
H68B H 0.592255 0.439518 0.871102 0.044 Uiso 1 1 calc R U . . .
C69 C 0.67918(11) 0.36611(12) 0.88109(6) 0.0439(5) Uani 1 1 d . . . . .
H69A H 0.681183 0.363556 0.913031 0.053 Uiso 1 1 calc R U . . .
H69B H 0.728084 0.368962 0.875635 0.053 Uiso 1 1 calc R U . . .
C70 C 0.64436(11) 0.29159(12) 0.86018(7) 0.0458(5) Uani 1 1 d . . . . .
H70A H 0.673827 0.245359 0.870762 0.055 Uiso 1 1 calc R U . . .
H70B H 0.597961 0.284704 0.869020 0.055 Uiso 1 1 calc R U . . .
C71 C 0.63447(10) 0.29531(11) 0.81065(6) 0.0380(4) Uani 1 1 d . . . . .
H71A H 0.607305 0.248714 0.798047 0.046 Uiso 1 1 calc R U . . .
H71B H 0.681089 0.293608 0.801635 0.046 Uiso 1 1 calc R U . . .
C72 C 0.59588(9) 0.37024(10) 0.79283(6) 0.0321(4) Uani 1 1 d . . . . .
H72A H 0.547242 0.368983 0.798841 0.039 Uiso 1 1 calc R U . . .
H72B H 0.593094 0.372316 0.760815 0.039 Uiso 1 1 calc R U . . .
C73 C 0.87148(7) 0.49165(9) 0.73369(5) 0.0195(3) Uani 1 1 d . . . . .
C74 C 0.90478(8) 0.42335(9) 0.75244(5) 0.0209(3) Uani 1 1 d . . . . .
C75 C 0.97207(8) 0.40740(9) 0.74397(5) 0.0223(3) Uani 1 1 d . . . . .
H75 H 0.995771 0.361542 0.756479 0.027 Uiso 1 1 calc R U . . .
C76 C 1.00588(8) 0.45549(9) 0.71811(5) 0.0224(3) Uani 1 1 d . . . . .
C77 C 0.96977(8) 0.52117(9) 0.69917(5) 0.0230(3) Uani 1 1 d . . . . .
H77 H 0.991545 0.553770 0.680635 0.028 Uiso 1 1 calc R U . . .
C78 C 0.90235(8) 0.54109(9) 0.70640(5) 0.0208(3) Uani 1 1 d . . . . .
C79 C 0.87155(8) 0.36608(9) 0.78042(5) 0.0239(3) Uani 1 1 d . . . . .
H79 H 0.823420 0.386147 0.782146 0.029 Uiso 1 1 calc R U . . .
C80 C 0.91297(10) 0.35979(11) 0.82714(5) 0.0338(4) Uani 1 1 d . . . . .
H80A H 0.962311 0.345221 0.826125 0.041 Uiso 1 1 calc R U . . .
H80B H 0.913378 0.411858 0.841546 0.041 Uiso 1 1 calc R U . . .
C81 C 0.88145(11) 0.29875(12) 0.85396(6) 0.0418(5) Uani 1 1 d . . . . .
H81A H 0.911203 0.294599 0.883239 0.050 Uiso 1 1 calc R U . . .
H81B H 0.833991 0.316226 0.857746 0.050 Uiso 1 1 calc R U . . .
C82 C 0.87602(11) 0.21811(11) 0.83208(7) 0.0426(5) Uani 1 1 d . . . . .
H82A H 0.923739 0.198453 0.830393 0.051 Uiso 1 1 calc R U . . .
H82B H 0.853769 0.180304 0.849673 0.051 Uiso 1 1 calc R U . . .
C83 C 0.83253(9) 0.22363(11) 0.78650(6) 0.0357(4) Uani 1 1 d . . . . .
H83A H 0.783627 0.238586 0.788464 0.043 Uiso 1 1 calc R U . . .
H83B H 0.831217 0.171413 0.772164 0.043 Uiso 1 1 calc R U . . .
C84 C 0.86324(9) 0.28436(10) 0.75906(6) 0.0300(4) Uani 1 1 d . . . . .
H84A H 0.832155 0.288715 0.730224 0.036 Uiso 1 1 calc R U . . .
H84B H 0.909847 0.265801 0.754214 0.036 Uiso 1 1 calc R U . . .
C85 C 1.08017(8) 0.43444(9) 0.71219(5) 0.0232(3) Uani 1 1 d . . . . .
H85 H 1.106959 0.419434 0.741549 0.028 Uiso 1 1 calc R U . . .
C86 C 1.08071(8) 0.36248(10) 0.68231(6) 0.0294(4) Uani 1 1 d . . . . .
H86A H 1.056157 0.318059 0.693771 0.035 Uiso 1 1 calc R U . . .
H86B H 1.054800 0.375394 0.652790 0.035 Uiso 1 1 calc R U . . .
C87 C 1.15575(9) 0.33735(10) 0.67923(7) 0.0349(4) Uani 1 1 d . . . . .
H87A H 1.179849 0.318174 0.708069 0.042 Uiso 1 1 calc R U . . .
H87B H 1.154033 0.293380 0.658168 0.042 Uiso 1 1 calc R U . . .
C88 C 1.19737(9) 0.40549(11) 0.66471(6) 0.0354(4) Uani 1 1 d . . . . .
H88A H 1.246837 0.388885 0.665907 0.042 Uiso 1 1 calc R U . . .
H88B H 1.177507 0.419153 0.634094 0.042 Uiso 1 1 calc R U . . .
C89 C 1.19560(8) 0.47778(10) 0.69325(7) 0.0351(4) Uani 1 1 d . . . . .
H89A H 1.219782 0.522027 0.681355 0.042 Uiso 1 1 calc R U . . .
H89B H 1.221253 0.466360 0.723039 0.042 Uiso 1 1 calc R U . . .
C90 C 1.11999(8) 0.50196(10) 0.69548(6) 0.0311(4) Uani 1 1 d . . . . .
H90A H 1.120624 0.547963 0.715111 0.037 Uiso 1 1 calc R U . . .
H90B H 1.095481 0.517750 0.666080 0.037 Uiso 1 1 calc R U . . .
C91 C 0.86719(8) 0.61602(9) 0.68665(5) 0.0226(3) Uani 1 1 d . . . . .
H91 H 0.817271 0.615280 0.691306 0.027 Uiso 1 1 calc R U . . .
C92 C 0.86603(9) 0.62246(10) 0.63744(5) 0.0294(4) Uani 1 1 d . . . . .
H92A H 0.914914 0.623050 0.631842 0.035 Uiso 1 1 calc R U . . .
H92B H 0.841901 0.575813 0.622571 0.035 Uiso 1 1 calc R U . . .
C93 C 0.82807(10) 0.69731(11) 0.61882(6) 0.0357(4) Uani 1 1 d . . . . .
H93A H 0.830126 0.701216 0.587373 0.043 Uiso 1 1 calc R U . . .
H93B H 0.777932 0.694110 0.621766 0.043 Uiso 1 1 calc R U . . .
C94 C 0.86077(11) 0.77090(11) 0.64210(7) 0.0410(4) Uani 1 1 d . . . . .
H94A H 0.908734 0.778355 0.635655 0.049 Uiso 1 1 calc R U . . .
H94B H 0.832278 0.817556 0.631009 0.049 Uiso 1 1 calc R U . . .
C95 C 0.86474(10) 0.76470(10) 0.69098(6) 0.0360(4) Uani 1 1 d . . . . .
H95A H 0.816483 0.764974 0.697635 0.043 Uiso 1 1 calc R U . . .
H95B H 0.889965 0.811207 0.705280 0.043 Uiso 1 1 calc R U . . .
C96 C 0.90257(8) 0.68975(10) 0.70946(6) 0.0283(3) Uani 1 1 d . . . . .
H96A H 0.902004 0.686509 0.741124 0.034 Uiso 1 1 calc R U . . .
H96B H 0.952291 0.691848 0.705512 0.034 Uiso 1 1 calc R U . . .

loop_
_atom_site_aniso_label
_atom_site_aniso_U_11
_atom_site_aniso_U_22
_atom_site_aniso_U_33
_atom_site_aniso_U_23
_atom_site_aniso_U_13
_atom_site_aniso_U_12
Ge1 0.01496(8) 0.01981(8) 0.01945(8) -0.00041(6) 0.00502(6) -0.00116(6)
Ge2 0.01568(8) 0.01950(8) 0.02125(8) -0.00191(6) 0.00516(6) 0.00008(6)
O1 0.0222(5) 0.0259(6) 0.0201(5) 0.0004(4) 0.0013(4) -0.0028(4)
O2 0.0249(6) 0.0235(5) 0.0205(5) -0.0035(4) 0.0023(4) -0.0007(4)
O3 0.0139(5) 0.0230(5) 0.0237(5) -0.0034(4) 0.0067(4) 0.0009(4)
O4 0.0133(5) 0.0222(5) 0.0224(5) -0.0032(4) 0.0065(4) 0.0008(4)
C1 0.0209(8) 0.0251(8) 0.0195(7) 0.0024(6) 0.0011(6) -0.0017(6)
C2 0.0200(7) 0.0301(8) 0.0207(7) 0.0032(6) 0.0027(6) -0.0016(6)
C3 0.0207(8) 0.0376(9) 0.0227(7) -0.0029(7) 0.0055(6) -0.0006(7)
C4 0.0217(8) 0.0386(9) 0.0231(8) -0.0031(7) 0.0021(6) -0.0017(7)
C5 0.0180(8) 0.0386(9) 0.0268(8) -0.0022(7) 0.0024(6) -0.0012(7)
C6 0.0206(8) 0.0276(8) 0.0227(7) 0.0005(6) 0.0034(6) -0.0004(6)
C7 0.0187(7) 0.0311(8) 0.0212(7) 0.0010(6) 0.0038(6) -0.0027(6)
C8 0.0233(8) 0.0339(9) 0.0325(9) 0.0041(7) 0.0032(7) -0.0016(7)
C9 0.0251(9) 0.0408(10) 0.0427(10) 0.0009(8) 0.0013(7) 0.0055(8)
C10 0.0206(8) 0.0522(12) 0.0459(11) -0.0149(9) 0.0058(7) 0.0011(8)
C11 0.0242(9) 0.0525(12) 0.0326(9) -0.0068(8) 0.0124(7) -0.0090(8)
C12 0.0259(8) 0.0396(10) 0.0232(8) 0.0015(7) 0.0072(6) -0.0045(7)
C13 0.0208(8) 0.0463(10) 0.0243(8) -0.0073(7) 0.0031(6) -0.0029(7)
C14 0.0451(11) 0.0432(11) 0.0294(9) -0.0010(8) 0.0041(8) -0.0096(9)
C15 0.0609(14) 0.0456(12) 0.0352(10) -0.0054(9) 0.0039(9) -0.0139(10)
C16 0.0482(12) 0.0473(12) 0.0319(9) -0.0096(8) 0.0066(8) 0.0010(9)
C17 0.0436(11) 0.0483(11) 0.0251(8) -0.0054(8) 0.0027(8) 0.0034(9)
C18 0.0376(10) 0.0410(10) 0.0278(9) -0.0018(8) 0.0011(7) 0.0000(8)
C19 0.0201(7) 0.0250(8) 0.0250(7) -0.0014(6) 0.0033(6) 0.0002(6)
C20 0.0229(8) 0.0289(9) 0.0324(8) 0.0025(7) 0.0010(7) -0.0007(7)
C21 0.0227(8) 0.0340(10) 0.0482(11) -0.0027(8) 0.0005(7) 0.0053(7)
C22 0.0225(9) 0.0479(11) 0.0548(12) -0.0149(9) 0.0130(8) -0.0059(8)
C23 0.0401(10) 0.0336(10) 0.0396(10) -0.0081(8) 0.0203(8) -0.0114(8)
C24 0.0376(10) 0.0257(8) 0.0314(8) -0.0018(7) 0.0136(7) -0.0028(7)
C25 0.0246(8) 0.0219(8) 0.0207(7) -0.0027(6) 0.0028(6) 0.0007(6)
C26 0.0200(7) 0.0260(8) 0.0246(7) -0.0013(6) 0.0044(6) 0.0015(6)
C27 0.0239(8) 0.0321(9) 0.0251(8) -0.0066(7) 0.0062(6) 0.0045(7)
C28 0.0225(8) 0.0331(9) 0.0251(8) -0.0075(7) 0.0033(6) 0.0020(7)
C29 0.0191(7) 0.0323(9) 0.0284(8) -0.0068(7) 0.0018(6) 0.0032(6)
C30 0.0234(8) 0.0275(8) 0.0226(7) -0.0035(6) 0.0044(6) 0.0044(6)
C31 0.0198(8) 0.0317(9) 0.0277(8) -0.0070(7) 0.0046(6) -0.0002(6)
C32 0.0263(9) 0.0336(10) 0.0517(11) -0.0080(8) -0.0024(8) 0.0055(7)
C33 0.0270(10) 0.0578(14) 0.0696(15) -0.0239(11) -0.0034(10) 0.0156(9)
C34 0.0228(10) 0.0923(19) 0.0759(16) -0.0489(15) 0.0025(10) 0.0104(11)
C35 0.0333(11) 0.100(2) 0.0429(11) -0.0296(12) 0.0202(9) -0.0245(12)
C36 0.0316(10) 0.0598(13) 0.0312(9) -0.0113(9) 0.0122(8) -0.0107(9)
C37 0.0204(8) 0.0390(10) 0.0276(8) -0.0119(7) 0.0059(6) 0.0001(7)
C38 0.0316(9) 0.0377(10) 0.0302(8) -0.0088(7) 0.0083(7) -0.0023(8)
C39 0.0376(10) 0.0381(10) 0.0403(10) -0.0144(8) 0.0123(8) -0.0074(8)
C40 0.0362(10) 0.0470(11) 0.0368(10) -0.0201(8) 0.0110(8) -0.0063(9)
C41 0.0352(10) 0.0563(12) 0.0258(8) -0.0113(8) 0.0049(7) -0.0002(9)
C42 0.0339(9) 0.0393(10) 0.0282(8) -0.0064(7) 0.0053(7) 0.0010(8)
C43 0.0219(8) 0.0253(8) 0.0257(8) -0.0066(6) 0.0047(6) 0.0011(6)
C44 0.0264(8) 0.0314(9) 0.0316(8) -0.0059(7) 0.0023(7) 0.0056(7)
C45 0.0267(9) 0.0412(11) 0.0466(11) -0.0144(9) 0.0026(8) 0.0104(8)
C46 0.0241(9) 0.0580(13) 0.0607(13) -0.0280(11) 0.0156(9) -0.0066(9)
C47 0.0460(11) 0.0411(11) 0.0432(11) -0.0139(8) 0.0252(9) -0.0126(9)
C48 0.0400(10) 0.0290(9) 0.0329(9) -0.0058(7) 0.0135(8) -0.0023(8)
C49 0.0141(7) 0.0278(8) 0.0243(7) -0.0070(6) 0.0056(6) 0.0005(6)
C50 0.0175(7) 0.0281(8) 0.0295(8) -0.0091(6) 0.0038(6) 0.0012(6)
C51 0.0180(8) 0.0263(8) 0.0462(10) -0.0112(7) 0.0054(7) 0.0021(6)
C52 0.0182(8) 0.0308(9) 0.0507(11) -0.0173(8) 0.0110(7) -0.0013(7)
C53 0.0213(8) 0.0361(9) 0.0388(9) -0.0101(7) 0.0147(7) -0.0074(7)
C54 0.0187(7) 0.0328(9) 0.0261(8) -0.0073(7) 0.0080(6) -0.0013(6)
C55 0.0192(7) 0.0237(8) 0.0314(8) -0.0035(6) 0.0024(6) 0.0048(6)
C56 0.0470(11) 0.0312(10) 0.0397(10) 0.0009(8) -0.0091(9) -0.0104(8)
C57 0.0592(13) 0.0389(11) 0.0369(10) 0.0074(8) -0.0114(9) -0.0150(10)
C58 0.0333(10) 0.0291(10) 0.0633(13) 0.0090(9) -0.0037(9) -0.0024(8)
C59 0.0253(9) 0.0284(9) 0.0494(11) -0.0102(8) 0.0092(8) -0.0039(7)
C60 0.0274(9) 0.0340(9) 0.0432(10) -0.0133(8) 0.0105(7) -0.0060(7)
C61 0.0225(9) 0.0344(10) 0.0705(14) -0.0145(9) 0.0179(9) -0.0024(7)
C62 0.0200(8) 0.0291(9) 0.0491(10) -0.0102(8) 0.0116(7) -0.0015(7)
C63 0.0279(10) 0.0377(11) 0.0959(17) -0.0247(11) 0.0261(11) -0.0012(8)
C64 0.0335(11) 0.0522(14) 0.108(2) -0.0268(13) 0.0364(12) -0.0011(10)
C65 0.0213(9) 0.0365(10) 0.0824(15) -0.0175(10) 0.0238(9) -0.0061(8)
C66 0.0272(10) 0.0373(11) 0.111(2) -0.0261(12) 0.0334(11) -0.0063(8)
C67 0.0177(7) 0.0372(9) 0.0274(8) 0.0019(7) 0.0099(6) -0.0032(7)
C68 0.0436(11) 0.0402(10) 0.0288(9) 0.0016(8) 0.0116(8) -0.0112(8)
C69 0.0500(12) 0.0492(12) 0.0325(10) 0.0107(9) 0.0071(9) -0.0100(10)
C70 0.0502(12) 0.0422(11) 0.0471(11) 0.0134(9) 0.0139(9) -0.0075(9)
C71 0.0342(10) 0.0358(10) 0.0456(11) 0.0007(8) 0.0112(8) 0.0019(8)
C72 0.0258(8) 0.0338(9) 0.0381(9) -0.0043(7) 0.0092(7) 0.0001(7)
C73 0.0148(7) 0.0233(7) 0.0217(7) -0.0035(6) 0.0066(5) 0.0006(6)
C74 0.0179(7) 0.0239(8) 0.0212(7) -0.0021(6) 0.0047(6) -0.0011(6)
C75 0.0189(7) 0.0207(7) 0.0278(8) -0.0003(6) 0.0054(6) 0.0019(6)
C76 0.0170(7) 0.0243(8) 0.0268(8) -0.0046(6) 0.0068(6) 0.0000(6)
C77 0.0194(7) 0.0250(8) 0.0266(7) -0.0016(6) 0.0095(6) -0.0015(6)
C78 0.0175(7) 0.0229(8) 0.0227(7) -0.0031(6) 0.0057(6) -0.0010(6)
C79 0.0187(7) 0.0262(8) 0.0284(8) 0.0037(6) 0.0084(6) 0.0031(6)
C80 0.0387(10) 0.0341(9) 0.0282(8) 0.0050(7) 0.0045(7) -0.0021(8)
C81 0.0520(12) 0.0419(11) 0.0333(9) 0.0113(8) 0.0124(9) -0.0007(9)
C82 0.0435(11) 0.0344(10) 0.0525(12) 0.0179(9) 0.0155(9) 0.0047(8)
C83 0.0313(9) 0.0267(9) 0.0521(11) 0.0048(8) 0.0156(8) -0.0009(7)
C84 0.0308(9) 0.0260(8) 0.0346(9) 0.0007(7) 0.0100(7) -0.0035(7)
C85 0.0169(7) 0.0241(8) 0.0294(8) -0.0014(6) 0.0067(6) 0.0010(6)
C86 0.0200(8) 0.0272(8) 0.0428(10) -0.0091(7) 0.0107(7) -0.0024(6)
C87 0.0238(8) 0.0291(9) 0.0552(11) -0.0088(8) 0.0161(8) 0.0020(7)
C88 0.0219(8) 0.0376(10) 0.0510(11) -0.0015(8) 0.0182(8) 0.0022(7)
C89 0.0190(8) 0.0293(9) 0.0606(12) -0.0039(8) 0.0169(8) -0.0019(7)
C90 0.0194(8) 0.0255(8) 0.0519(11) -0.0014(7) 0.0156(7) 0.0000(6)
C91 0.0192(7) 0.0230(8) 0.0271(8) 0.0019(6) 0.0084(6) 0.0005(6)
C92 0.0310(9) 0.0296(9) 0.0293(8) 0.0037(7) 0.0101(7) 0.0043(7)
C93 0.0355(10) 0.0357(10) 0.0367(9) 0.0091(8) 0.0084(8) 0.0072(8)
C94 0.0434(11) 0.0267(9) 0.0551(12) 0.0112(8) 0.0144(9) 0.0066(8)
C95 0.0306(9) 0.0250(9) 0.0534(11) -0.0039(8) 0.0103(8) 0.0036(7)
C96 0.0211(8) 0.0271(8) 0.0373(9) -0.0021(7) 0.0072(7) 0.0008(6)

loop_
_atom_type_symbol
_atom_type_description
_atom_type_scat_dispersion_real
_atom_type_scat_dispersion_imag
_atom_type_scat_source
C C 0.0033 0.0016 'International Tables Vol C Tables 4.2.6.8 and 6.1.1.4'
H H 0.0000 0.0000 'International Tables Vol C Tables 4.2.6.8 and 6.1.1.4'
Ge Ge 0.1547 1.8001 'International Tables Vol C Tables 4.2.6.8 and 6.1.1.4'
O O 0.0106 0.0060 'International Tables Vol C Tables 4.2.6.8 and 6.1.1.4'

loop_
_geom_angle_atom_site_label_1
_geom_angle_atom_site_label_2
_geom_angle_atom_site_label_3
_geom_angle
_geom_angle_site_symmetry_1
_geom_angle_site_symmetry_3
_geom_angle_publ_flag
O1 Ge1 O3 97.20(4) . . ?
O1 Ge1 O4 99.01(4) . . ?
O3 Ge1 O4 71.37(4) . . ?
O2 Ge2 O4 97.13(4) . . ?
O2 Ge2 O3 99.43(4) . . ?
O4 Ge2 O3 71.37(4) . . ?
C1 O1 Ge1 117.16(9) . . ?
C25 O2 Ge2 116.93(9) . . ?
C49 O3 Ge1 124.42(9) . . ?
C49 O3 Ge2 127.00(9) . . ?
Ge1 O3 Ge2 108.57(4) . . ?
C73 O4 Ge2 124.44(9) . . ?
C73 O4 Ge1 126.87(9) . . ?
Ge2 O4 Ge1 108.69(4) . . ?
O1 C1 C6 120.44(13) . . ?
O1 C1 C2 119.93(13) . . ?
C6 C1 C2 119.63(14) . . ?
C3 C2 C1 118.81(14) . . ?
C3 C2 C7 117.62(14) . . ?
C1 C2 C7 123.35(14) . . ?
C4 C3 C2 122.96(15) . . ?
C4 C3 H3 118.5 . . ?
C2 C3 H3 118.5 . . ?
C5 C4 C3 116.79(15) . . ?
C5 C4 C13 121.23(14) . . ?
C3 C4 C13 121.95(15) . . ?
C4 C5 C6 123.25(15) . . ?
C4 C5 H5 118.4 . . ?
C6 C5 H5 118.4 . . ?
C5 C6 C1 118.55(14) . . ?
C5 C6 C19 117.39(14) . . ?
C1 C6 C19 124.05(14) . . ?
C2 C7 C8 108.48(13) . . ?
C2 C7 C12 112.45(12) . . ?
C8 C7 C12 110.54(14) . . ?
C2 C7 H7 108.4 . . ?
C8 C7 H7 108.4 . . ?
C12 C7 H7 108.4 . . ?
C9 C8 C7 113.07(14) . . ?
C9 C8 H8A 109.0 . . ?
C7 C8 H8A 109.0 . . ?
C9 C8 H8B 109.0 . . ?
C7 C8 H8B 109.0 . . ?
H8A C8 H8B 107.8 . . ?
C8 C9 C10 110.36(15) . . ?
C8 C9 H9A 109.6 . . ?
C10 C9 H9A 109.6 . . ?
C8 C9 H9B 109.6 . . ?
C10 C9 H9B 109.6 . . ?
H9A C9 H9B 108.1 . . ?
C11 C10 C9 109.92(15) . . ?
C11 C10 H10A 109.7 . . ?
C9 C10 H10A 109.7 . . ?
C11 C10 H10B 109.7 . . ?
C9 C10 H10B 109.7 . . ?
H10A C10 H10B 108.2 . . ?
C10 C11 C12 110.94(15) . . ?
C10 C11 H11A 109.5 . . ?
C12 C11 H11A 109.5 . . ?
C10 C11 H11B 109.5 . . ?
C12 C11 H11B 109.5 . . ?
H11A C11 H11B 108.0 . . ?
C11 C12 C7 112.51(13) . . ?
C11 C12 H12A 109.1 . . ?
C7 C12 H12A 109.1 . . ?
C11 C12 H12B 109.1 . . ?
C7 C12 H12B 109.1 . . ?
H12A C12 H12B 107.8 . . ?
C4 C13 C14 111.84(14) . . ?
C4 C13 C18 112.86(15) . . ?
C14 C13 C18 110.10(15) . . ?
C4 C13 H13 107.2 . . ?
C14 C13 H13 107.2 . . ?
C18 C13 H13 107.2 . . ?
C13 C14 C15 111.48(16) . . ?
C13 C14 H14A 109.3 . . ?
C15 C14 H14A 109.3 . . ?
C13 C14 H14B 109.3 . . ?
C15 C14 H14B 109.3 . . ?
H14A C14 H14B 108.0 . . ?
C16 C15 C14 110.71(17) . . ?
C16 C15 H15A 109.5 . . ?
C14 C15 H15A 109.5 . . ?
C16 C15 H15B 109.5 . . ?
C14 C15 H15B 109.5 . . ?
H15A C15 H15B 108.1 . . ?
C17 C16 C15 111.35(16) . . ?
C17 C16 H16A 109.4 . . ?
C15 C16 H16A 109.4 . . ?
C17 C16 H16B 109.4 . . ?
C15 C16 H16B 109.4 . . ?
H16A C16 H16B 108.0 . . ?
C16 C17 C18 111.14(15) . . ?
C16 C17 H17A 109.4 . . ?
C18 C17 H17A 109.4 . . ?
C16 C17 H17B 109.4 . . ?
C18 C17 H17B 109.4 . . ?
H17A C17 H17B 108.0 . . ?
C13 C18 C17 111.52(15) . . ?
C13 C18 H18A 109.3 . . ?
C17 C18 H18A 109.3 . . ?
C13 C18 H18B 109.3 . . ?
C17 C18 H18B 109.3 . . ?
H18A C18 H18B 108.0 . . ?
C6 C19 C20 110.87(13) . . ?
C6 C19 C24 110.04(13) . . ?
C20 C19 C24 109.44(13) . . ?
C6 C19 H19 108.8 . . ?
C20 C19 H19 108.8 . . ?
C24 C19 H19 108.8 . . ?
C21 C20 C19 112.38(14) . . ?
C21 C20 H20A 109.1 . . ?
C19 C20 H20A 109.1 . . ?
C21 C20 H20B 109.1 . . ?
C19 C20 H20B 109.1 . . ?
H20A C20 H20B 107.9 . . ?
C22 C21 C20 111.23(15) . . ?
C22 C21 H21A 109.4 . . ?
C20 C21 H21A 109.4 . . ?
C22 C21 H21B 109.4 . . ?
C20 C21 H21B 109.4 . . ?
H21A C21 H21B 108.0 . . ?
C23 C22 C21 110.73(14) . . ?
C23 C22 H22A 109.5 . . ?
C21 C22 H22A 109.5 . . ?
C23 C22 H22B 109.5 . . ?
C21 C22 H22B 109.5 . . ?
H22A C22 H22B 108.1 . . ?
C22 C23 C24 111.32(15) . . ?
C22 C23 H23A 109.4 . . ?
C24 C23 H23A 109.4 . . ?
C22 C23 H23B 109.4 . . ?
C24 C23 H23B 109.4 . . ?
H23A C23 H23B 108.0 . . ?
C23 C24 C19 112.53(14) . . ?
C23 C24 H24A 109.1 . . ?
C19 C24 H24A 109.1 . . ?
C23 C24 H24B 109.1 . . ?
C19 C24 H24B 109.1 . . ?
H24A C24 H24B 107.8 . . ?
O2 C25 C30 120.25(13) . . ?
O2 C25 C26 120.00(13) . . ?
C30 C25 C26 119.75(14) . . ?
C27 C26 C25 118.79(14) . . ?
C27 C26 C31 117.48(14) . . ?
C25 C26 C31 123.53(14) . . ?
C28 C27 C26 122.91(14) . . ?
C28 C27 H27 118.5 . . ?
C26 C27 H27 118.5 . . ?
C29 C28 C27 116.98(14) . . ?
C29 C28 C37 121.31(14) . . ?
C27 C28 C37 121.58(14) . . ?
C28 C29 C30 123.18(15) . . ?
C28 C29 H29 118.4 . . ?
C30 C29 H29 118.4 . . ?
C29 C30 C25 118.38(14) . . ?
C29 C30 C43 117.07(14) . . ?
C25 C30 C43 124.51(14) . . ?
C26 C31 C36 112.17(14) . . ?
C26 C31 C32 108.58(14) . . ?
C36 C31 C32 110.60(15) . . ?
C26 C31 H31 108.5 . . ?
C36 C31 H31 108.5 . . ?
C32 C31 H31 108.5 . . ?
C33 C32 C31 112.59(17) . . ?
C33 C32 H32A 109.1 . . ?
C31 C32 H32A 109.1 . . ?
C33 C32 H32B 109.1 . . ?
C31 C32 H32B 109.1 . . ?
H32A C32 H32B 107.8 . . ?
C34 C33 C32 110.74(18) . . ?
C34 C33 H33A 109.5 . . ?
C32 C33 H33A 109.5 . . ?
C34 C33 H33B 109.5 . . ?
C32 C33 H33B 109.5 . . ?
H33A C33 H33B 108.1 . . ?
C33 C34 C35 110.27(17) . . ?
C33 C34 H34A 109.6 . . ?
C35 C34 H34A 109.6 . . ?
C33 C34 H34B 109.6 . . ?
C35 C34 H34B 109.6 . . ?
H34A C34 H34B 108.1 . . ?
C34 C35 C36 111.17(18) . . ?
C34 C35 H35A 109.4 . . ?
C36 C35 H35A 109.4 . . ?
C34 C35 H35B 109.4 . . ?
C36 C35 H35B 109.4 . . ?
H35A C35 H35B 108.0 . . ?
C31 C36 C35 111.84(16) . . ?
C31 C36 H36A 109.2 . . ?
C35 C36 H36A 109.2 . . ?
C31 C36 H36B 109.2 . . ?
C35 C36 H36B 109.2 . . ?
H36A C36 H36B 107.9 . . ?
C28 C37 C38 111.32(14) . . ?
C28 C37 C42 113.67(15) . . ?
C38 C37 C42 109.57(14) . . ?
C28 C37 H37 107.3 . . ?
C38 C37 H37 107.3 . . ?
C42 C37 H37 107.3 . . ?
C37 C38 C39 112.02(15) . . ?
C37 C38 H38A 109.2 . . ?
C39 C38 H38A 109.2 . . ?
C37 C38 H38B 109.2 . . ?
C39 C38 H38B 109.2 . . ?
H38A C38 H38B 107.9 . . ?
C40 C39 C38 111.27(15) . . ?
C40 C39 H39A 109.4 . . ?
C38 C39 H39A 109.4 . . ?
C40 C39 H39B 109.4 . . ?
C38 C39 H39B 109.4 . . ?
H39A C39 H39B 108.0 . . ?
C41 C40 C39 111.30(15) . . ?
C41 C40 H40A 109.4 . . ?
C39 C40 H40A 109.4 . . ?
C41 C40 H40B 109.4 . . ?
C39 C40 H40B 109.4 . . ?
H40A C40 H40B 108.0 . . ?
C40 C41 C42 111.69(15) . . ?
C40 C41 H41A 109.3 . . ?
C42 C41 H41A 109.3 . . ?
C40 C41 H41B 109.3 . . ?
C42 C41 H41B 109.3 . . ?
H41A C41 H41B 107.9 . . ?
C41 C42 C37 110.89(15) . . ?
C41 C42 H42A 109.5 . . ?
C37 C42 H42A 109.5 . . ?
C41 C42 H42B 109.5 . . ?
C37 C42 H42B 109.5 . . ?
H42A C42 H42B 108.0 . . ?
C30 C43 C48 110.08(13) . . ?
C30 C43 C44 111.29(13) . . ?
C48 C43 C44 109.23(14) . . ?
C30 C43 H43 108.7 . . ?
C48 C43 H43 108.7 . . ?
C44 C43 H43 108.7 . . ?
C45 C44 C43 111.93(14) . . ?
C45 C44 H44A 109.2 . . ?
C43 C44 H44A 109.2 . . ?
C45 C44 H44B 109.2 . . ?
C43 C44 H44B 109.2 . . ?
H44A C44 H44B 107.9 . . ?
C46 C45 C44 111.41(15) . . ?
C46 C45 H45A 109.3 . . ?
C44 C45 H45A 109.3 . . ?
C46 C45 H45B 109.3 . . ?
C44 C45 H45B 109.3 . . ?
H45A C45 H45B 108.0 . . ?
C47 C46 C45 110.88(15) . . ?
C47 C46 H46A 109.5 . . ?
C45 C46 H46A 109.5 . . ?
C47 C46 H46B 109.5 . . ?
C45 C46 H46B 109.5 . . ?
H46A C46 H46B 108.1 . . ?
C46 C47 C48 111.48(16) . . ?
C46 C47 H47A 109.3 . . ?
C48 C47 H47A 109.3 . . ?
C46 C47 H47B 109.3 . . ?
C48 C47 H47B 109.3 . . ?
H47A C47 H47B 108.0 . . ?
C47 C48 C43 112.68(14) . . ?
C47 C48 H48A 109.1 . . ?
C43 C48 H48A 109.1 . . ?
C47 C48 H48B 109.1 . . ?
C43 C48 H48B 109.1 . . ?
H48A C48 H48B 107.8 . . ?
O3 C49 C54 118.68(14) . . ?
O3 C49 C50 119.12(13) . . ?
C54 C49 C50 122.19(14) . . ?
C51 C50 C49 117.12(15) . . ?
C51 C50 C55 119.29(15) . . ?
C49 C50 C55 123.57(13) . . ?
C52 C51 C50 123.03(16) . . ?
C52 C51 H51 118.5 . . ?
C50 C51 H51 118.5 . . ?
C51 C52 C53 118.16(15) . . ?
C51 C52 C61 117.77(17) . . ?
C53 C52 C61 124.05(17) . . ?
C52 C53 C54 122.06(16) . . ?
C52 C53 H53 119.0 . . ?
C54 C53 H53 119.0 . . ?
C49 C54 C53 117.39(15) . . ?
C49 C54 C67 122.34(14) . . ?
C53 C54 C67 120.24(15) . . ?
C50 C55 C56 113.18(14) . . ?
C50 C55 C60 110.77(13) . . ?
C56 C55 C60 109.95(14) . . ?
C50 C55 H55 107.6 . . ?
C56 C55 H55 107.6 . . ?
C60 C55 H55 107.6 . . ?
C55 C56 C57 111.71(15) . . ?
C55 C56 H56A 109.3 . . ?
C57 C56 H56A 109.3 . . ?
C55 C56 H56B 109.3 . . ?
C57 C56 H56B 109.3 . . ?
H56A C56 H56B 107.9 . . ?
C58 C57 C56 111.29(18) . . ?
C58 C57 H57A 109.4 . . ?
C56 C57 H57A 109.4 . . ?
C58 C57 H57B 109.4 . . ?
C56 C57 H57B 109.4 . . ?
H57A C57 H57B 108.0 . . ?
C59 C58 C57 110.20(15) . . ?
C59 C58 H58A 109.6 . . ?
C57 C58 H58A 109.6 . . ?
C59 C58 H58B 109.6 . . ?
C57 C58 H58B 109.6 . . ?
H58A C58 H58B 108.1 . . ?
C58 C59 C60 111.54(15) . . ?
C58 C59 H59A 109.3 . . ?
C60 C59 H59A 109.3 . . ?
C58 C59 H59B 109.3 . . ?
C60 C59 H59B 109.3 . . ?
H59A C59 H59B 108.0 . . ?
C59 C60 C55 112.95(14) . . ?
C59 C60 H60A 109.0 . . ?
C55 C60 H60A 109.0 . . ?
C59 C60 H60B 109.0 . . ?
C55 C60 H60B 109.0 . . ?
H60A C60 H60B 107.8 . . ?
C66 C61 C52 115.11(16) . . ?
C66 C61 C62 112.04(16) . . ?
C52 C61 C62 111.98(14) . . ?
C66 C61 H61 105.6 . . ?
C52 C61 H61 105.6 . . ?
C62 C61 H61 105.6 . . ?
C63 C62 C61 112.19(15) . . ?
C63 C62 H62A 109.2 . . ?
C61 C62 H62A 109.2 . . ?
C63 C62 H62B 109.2 . . ?
C61 C62 H62B 109.2 . . ?
H62A C62 H62B 107.9 . . ?
C64 C63 C62 114.16(17) . . ?
C64 C63 H63A 108.7 . . ?
C62 C63 H63A 108.7 . . ?
C64 C63 H63B 108.7 . . ?
C62 C63 H63B 108.7 . . ?
H63A C63 H63B 107.6 . . ?
C63 C64 C65 113.27(18) . . ?
C63 C64 H64A 108.9 . . ?
C65 C64 H64A 108.9 . . ?
C63 C64 H64B 108.9 . . ?
C65 C64 H64B 108.9 . . ?
H64A C64 H64B 107.7 . . ?
C64 C65 C66 111.40(17) . . ?
C64 C65 H65A 109.3 . . ?
C66 C65 H65A 109.3 . . ?
C64 C65 H65B 109.3 . . ?
C66 C65 H65B 109.3 . . ?
H65A C65 H65B 108.0 . . ?
C61 C66 C65 112.55(18) . . ?
C61 C66 H66A 109.1 . . ?
C65 C66 H66A 109.1 . . ?
C61 C66 H66B 109.1 . . ?
C65 C66 H66B 109.1 . . ?
H66A C66 H66B 107.8 . . ?
C54 C67 C72 112.16(13) . . ?
C54 C67 C68 112.97(14) . . ?
C72 C67 C68 109.35(14) . . ?
C54 C67 H67 107.4 . . ?
C72 C67 H67 107.4 . . ?
C68 C67 H67 107.4 . . ?
C69 C68 C67 110.66(16) . . ?
C69 C68 H68A 109.5 . . ?
C67 C68 H68A 109.5 . . ?
C69 C68 H68B 109.5 . . ?
C67 C68 H68B 109.5 . . ?
H68A C68 H68B 108.1 . . ?
C68 C69 C70 112.02(17) . . ?
C68 C69 H69A 109.2 . . ?
C70 C69 H69A 109.2 . . ?
C68 C69 H69B 109.2 . . ?
C70 C69 H69B 109.2 . . ?
H69A C69 H69B 107.9 . . ?
C71 C70 C69 111.43(16) . . ?
C71 C70 H70A 109.3 . . ?
C69 C70 H70A 109.3 . . ?
C71 C70 H70B 109.3 . . ?
C69 C70 H70B 109.3 . . ?
H70A C70 H70B 108.0 . . ?
C70 C71 C72 111.59(16) . . ?
C70 C71 H71A 109.3 . . ?
C72 C71 H71A 109.3 . . ?
C70 C71 H71B 109.3 . . ?
C72 C71 H71B 109.3 . . ?
H71A C71 H71B 108.0 . . ?
C71 C72 C67 111.45(14) . . ?
C71 C72 H72A 109.3 . . ?
C67 C72 H72A 109.3 . . ?
C71 C72 H72B 109.3 . . ?
C67 C72 H72B 109.3 . . ?
H72A C72 H72B 108.0 . . ?
C78 C73 C74 122.33(13) . . ?
C78 C73 O4 118.61(13) . . ?
C74 C73 O4 119.05(13) . . ?
C75 C74 C73 117.01(14) . . ?
C75 C74 C79 119.09(13) . . ?
C73 C74 C79 123.89(13) . . ?
C76 C75 C74 123.04(14) . . ?
C76 C75 H75 118.5 . . ?
C74 C75 H75 118.5 . . ?
C77 C76 C75 117.73(14) . . ?
C77 C76 C85 123.34(14) . . ?
C75 C76 C85 118.93(14) . . ?
C76 C77 C78 122.36(14) . . ?
C76 C77 H77 118.8 . . ?
C78 C77 H77 118.8 . . ?
C73 C78 C77 117.48(14) . . ?
C73 C78 C91 122.62(13) . . ?
C77 C78 C91 119.83(13) . . ?
C74 C79 C84 110.51(12) . . ?
C74 C79 C80 112.72(13) . . ?
C84 C79 C80 110.20(14) . . ?
C74 C79 H79 107.7 . . ?
C84 C79 H79 107.7 . . ?
C80 C79 H79 107.7 . . ?
C81 C80 C79 112.08(15) . . ?
C81 C80 H80A 109.2 . . ?
C79 C80 H80A 109.2 . . ?
C81 C80 H80B 109.2 . . ?
C79 C80 H80B 109.2 . . ?
H80A C80 H80B 107.9 . . ?
C82 C81 C80 111.52(15) . . ?
C82 C81 H81A 109.3 . . ?
C80 C81 H81A 109.3 . . ?
C82 C81 H81B 109.3 . . ?
C80 C81 H81B 109.3 . . ?
H81A C81 H81B 108.0 . . ?
C83 C82 C81 110.23(15) . . ?
C83 C82 H82A 109.6 . . ?
C81 C82 H82A 109.6 . . ?
C83 C82 H82B 109.6 . . ?
C81 C82 H82B 109.6 . . ?
H82A C82 H82B 108.1 . . ?
C82 C83 C84 111.14(15) . . ?
C82 C83 H83A 109.4 . . ?
C84 C83 H83A 109.4 . . ?
C82 C83 H83B 109.4 . . ?
C84 C83 H83B 109.4 . . ?
H83A C83 H83B 108.0 . . ?
C83 C84 C79 112.84(14) . . ?
C83 C84 H84A 109.0 . . ?
C79 C84 H84A 109.0 . . ?
C83 C84 H84B 109.0 . . ?
C79 C84 H84B 109.0 . . ?
H84A C84 H84B 107.8 . . ?
C76 C85 C90 114.19(13) . . ?
C76 C85 C86 111.63(12) . . ?
C90 C85 C86 109.38(13) . . ?
C76 C85 H85 107.1 . . ?
C90 C85 H85 107.1 . . ?
C86 C85 H85 107.1 . . ?
C87 C86 C85 111.62(13) . . ?
C87 C86 H86A 109.3 . . ?
C85 C86 H86A 109.3 . . ?
C87 C86 H86B 109.3 . . ?
C85 C86 H86B 109.3 . . ?
H86A C86 H86B 108.0 . . ?
C88 C87 C86 111.31(14) . . ?
C88 C87 H87A 109.4 . . ?
C86 C87 H87A 109.4 . . ?
C88 C87 H87B 109.4 . . ?
C86 C87 H87B 109.4 . . ?
H87A C87 H87B 108.0 . . ?
C89 C88 C87 111.76(14) . . ?
C89 C88 H88A 109.3 . . ?
C87 C88 H88A 109.3 . . ?
C89 C88 H88B 109.3 . . ?
C87 C88 H88B 109.3 . . ?
H88A C88 H88B 107.9 . . ?
C88 C89 C90 111.38(14) . . ?
C88 C89 H89A 109.4 . . ?
C90 C89 H89A 109.4 . . ?
C88 C89 H89B 109.4 . . ?
C90 C89 H89B 109.4 . . ?
H89A C89 H89B 108.0 . . ?
C85 C90 C89 111.00(14) . . ?
C85 C90 H90A 109.4 . . ?
C89 C90 H90A 109.4 . . ?
C85 C90 H90B 109.4 . . ?
C89 C90 H90B 109.4 . . ?
H90A C90 H90B 108.0 . . ?
C78 C91 C92 112.99(13) . . ?
C78 C91 C96 111.34(13) . . ?
C92 C91 C96 109.30(13) . . ?
C78 C91 H91 107.7 . . ?
C92 C91 H91 107.7 . . ?
C96 C91 H91 107.7 . . ?
C93 C92 C91 111.05(14) . . ?
C93 C92 H92A 109.4 . . ?
C91 C92 H92A 109.4 . . ?
C93 C92 H92B 109.4 . . ?
C91 C92 H92B 109.4 . . ?
H92A C92 H92B 108.0 . . ?
C94 C93 C92 111.73(15) . . ?
C94 C93 H93A 109.3 . . ?
C92 C93 H93A 109.3 . . ?
C94 C93 H93B 109.3 . . ?
C92 C93 H93B 109.3 . . ?
H93A C93 H93B 107.9 . . ?
C95 C94 C93 111.36(15) . . ?
C95 C94 H94A 109.4 . . ?
C93 C94 H94A 109.4 . . ?
C95 C94 H94B 109.4 . . ?
C93 C94 H94B 109.4 . . ?
H94A C94 H94B 108.0 . . ?
C94 C95 C96 111.83(15) . . ?
C94 C95 H95A 109.2 . . ?
C96 C95 H95A 109.2 . . ?
C94 C95 H95B 109.2 . . ?
C96 C95 H95B 109.2 . . ?
H95A C95 H95B 107.9 . . ?
C95 C96 C91 111.08(13) . . ?
C95 C96 H96A 109.4 . . ?
C91 C96 H96A 109.4 . . ?
C95 C96 H96B 109.4 . . ?
C91 C96 H96B 109.4 . . ?
H96A C96 H96B 108.0 . . ?

loop_
_geom_bond_atom_site_label_1
_geom_bond_atom_site_label_2
_geom_bond_distance
_geom_bond_site_symmetry_2
_geom_bond_publ_flag
Ge1 O1 1.8300(10) . ?
Ge1 O3 2.0056(10) . ?
Ge1 O4 2.0070(10) . ?
Ge2 O2 1.8324(10) . ?
Ge2 O4 2.0042(10) . ?
Ge2 O3 2.0087(10) . ?
O1 C1 1.3981(18) . ?
O2 C25 1.3965(17) . ?
O3 C49 1.3986(17) . ?
O4 C73 1.4015(16) . ?
C1 C6 1.408(2) . ?
C1 C2 1.412(2) . ?
C2 C3 1.391(2) . ?
C2 C7 1.516(2) . ?
C3 C4 1.391(2) . ?
C3 H3 0.9500 . ?
C4 C5 1.386(2) . ?
C4 C13 1.513(2) . ?
C5 C6 1.396(2) . ?
C5 H5 0.9500 . ?
C6 C19 1.518(2) . ?
C7 C8 1.532(2) . ?
C7 C12 1.538(2) . ?
C7 H7 1.0000 . ?
C8 C9 1.522(2) . ?
C8 H8A 0.9900 . ?
C8 H8B 0.9900 . ?
C9 C10 1.523(3) . ?
C9 H9A 0.9900 . ?
C9 H9B 0.9900 . ?
C10 C11 1.522(3) . ?
C10 H10A 0.9900 . ?
C10 H10B 0.9900 . ?
C11 C12 1.530(2) . ?
C11 H11A 0.9900 . ?
C11 H11B 0.9900 . ?
C12 H12A 0.9900 . ?
C12 H12B 0.9900 . ?
C13 C14 1.528(3) . ?
C13 C18 1.529(2) . ?
C13 H13 1.0000 . ?
C14 C15 1.530(3) . ?
C14 H14A 0.9900 . ?
C14 H14B 0.9900 . ?
C15 C16 1.523(3) . ?
C15 H15A 0.9900 . ?
C15 H15B 0.9900 . ?
C16 C17 1.514(3) . ?
C16 H16A 0.9900 . ?
C16 H16B 0.9900 . ?
C17 C18 1.532(2) . ?
C17 H17A 0.9900 . ?
C17 H17B 0.9900 . ?
C18 H18A 0.9900 . ?
C18 H18B 0.9900 . ?
C19 C20 1.536(2) . ?
C19 C24 1.537(2) . ?
C19 H19 1.0000 . ?
C20 C21 1.523(2) . ?
C20 H20A 0.9900 . ?
C20 H20B 0.9900 . ?
C21 C22 1.521(3) . ?
C21 H21A 0.9900 . ?
C21 H21B 0.9900 . ?
C22 C23 1.519(3) . ?
C22 H22A 0.9900 . ?
C22 H22B 0.9900 . ?
C23 C24 1.526(2) . ?
C23 H23A 0.9900 . ?
C23 H23B 0.9900 . ?
C24 H24A 0.9900 . ?
C24 H24B 0.9900 . ?
C25 C30 1.408(2) . ?
C25 C26 1.411(2) . ?
C26 C27 1.391(2) . ?
C26 C31 1.514(2) . ?
C27 C28 1.389(2) . ?
C27 H27 0.9500 . ?
C28 C29 1.383(2) . ?
C28 C37 1.515(2) . ?
C29 C30 1.399(2) . ?
C29 H29 0.9500 . ?
C30 C43 1.518(2) . ?
C31 C36 1.533(2) . ?
C31 C32 1.538(2) . ?
C31 H31 1.0000 . ?
C32 C33 1.522(2) . ?
C32 H32A 0.9900 . ?
C32 H32B 0.9900 . ?
C33 C34 1.498(3) . ?
C33 H33A 0.9900 . ?
C33 H33B 0.9900 . ?
C34 C35 1.527(4) . ?
C34 H34A 0.9900 . ?
C34 H34B 0.9900 . ?
C35 C36 1.542(3) . ?
C35 H35A 0.9900 . ?
C35 H35B 0.9900 . ?
C36 H36A 0.9900 . ?
C36 H36B 0.9900 . ?
C37 C38 1.528(2) . ?
C37 C42 1.534(2) . ?
C37 H37 1.0000 . ?
C38 C39 1.529(2) . ?
C38 H38A 0.9900 . ?
C38 H38B 0.9900 . ?
C39 C40 1.517(3) . ?
C39 H39A 0.9900 . ?
C39 H39B 0.9900 . ?
C40 C41 1.516(3) . ?
C40 H40A 0.9900 . ?
C40 H40B 0.9900 . ?
C41 C42 1.530(2) . ?
C41 H41A 0.9900 . ?
C41 H41B 0.9900 . ?
C42 H42A 0.9900 . ?
C42 H42B 0.9900 . ?
C43 C48 1.535(2) . ?
C43 C44 1.537(2) . ?
C43 H43 1.0000 . ?
C44 C45 1.531(2) . ?
C44 H44A 0.9900 . ?
C44 H44B 0.9900 . ?
C45 C46 1.513(3) . ?
C45 H45A 0.9900 . ?
C45 H45B 0.9900 . ?
C46 C47 1.513(3) . ?
C46 H46A 0.9900 . ?
C46 H46B 0.9900 . ?
C47 C48 1.526(2) . ?
C47 H47A 0.9900 . ?
C47 H47B 0.9900 . ?
C48 H48A 0.9900 . ?
C48 H48B 0.9900 . ?
C49 C54 1.400(2) . ?
C49 C50 1.407(2) . ?
C50 C51 1.392(2) . ?
C50 C55 1.520(2) . ?
C51 C52 1.379(3) . ?
C51 H51 0.9500 . ?
C52 C53 1.393(3) . ?
C52 C61 1.527(2) . ?
C53 C54 1.402(2) . ?
C53 H53 0.9500 . ?
C54 C67 1.511(2) . ?
C55 C56 1.533(2) . ?
C55 C60 1.536(2) . ?
C55 H55 1.0000 . ?
C56 C57 1.535(3) . ?
C56 H56A 0.9900 . ?
C56 H56B 0.9900 . ?
C57 C58 1.525(3) . ?
C57 H57A 0.9900 . ?
C57 H57B 0.9900 . ?
C58 C59 1.516(3) . ?
C58 H58A 0.9900 . ?
C58 H58B 0.9900 . ?
C59 C60 1.517(2) . ?
C59 H59A 0.9900 . ?
C59 H59B 0.9900 . ?
C60 H60A 0.9900 . ?
C60 H60B 0.9900 . ?
C61 C66 1.478(3) . ?
C61 C62 1.528(2) . ?
C61 H61 1.0000 . ?
C62 C63 1.520(2) . ?
C62 H62A 0.9900 . ?
C62 H62B 0.9900 . ?
C63 C64 1.469(3) . ?
C63 H63A 0.9900 . ?
C63 H63B 0.9900 . ?
C64 C65 1.527(3) . ?
C64 H64A 0.9900 . ?
C64 H64B 0.9900 . ?
C65 C66 1.532(2) . ?
C65 H65A 0.9900 . ?
C65 H65B 0.9900 . ?
C66 H66A 0.9900 . ?
C66 H66B 0.9900 . ?
C67 C72 1.533(2) . ?
C67 C68 1.539(2) . ?
C67 H67 1.0000 . ?
C68 C69 1.515(3) . ?
C68 H68A 0.9900 . ?
C68 H68B 0.9900 . ?
C69 C70 1.522(3) . ?
C69 H69A 0.9900 . ?
C69 H69B 0.9900 . ?
C70 C71 1.522(3) . ?
C70 H70A 0.9900 . ?
C70 H70B 0.9900 . ?
C71 C72 1.527(2) . ?
C71 H71A 0.9900 . ?
C71 H71B 0.9900 . ?
C72 H72A 0.9900 . ?
C72 H72B 0.9900 . ?
C73 C78 1.401(2) . ?
C73 C74 1.401(2) . ?
C74 C75 1.397(2) . ?
C74 C79 1.521(2) . ?
C75 C76 1.389(2) . ?
C75 H75 0.9500 . ?
C76 C77 1.388(2) . ?
C76 C85 1.521(2) . ?
C77 C78 1.402(2) . ?
C77 H77 0.9500 . ?
C78 C91 1.518(2) . ?
C79 C84 1.533(2) . ?
C79 C80 1.534(2) . ?
C79 H79 1.0000 . ?
C80 C81 1.524(2) . ?
C80 H80A 0.9900 . ?
C80 H80B 0.9900 . ?
C81 C82 1.523(3) . ?
C81 H81A 0.9900 . ?
C81 H81B 0.9900 . ?
C82 C83 1.518(3) . ?
C82 H82A 0.9900 . ?
C82 H82B 0.9900 . ?
C83 C84 1.525(2) . ?
C83 H83A 0.9900 . ?
C83 H83B 0.9900 . ?
C84 H84A 0.9900 . ?
C84 H84B 0.9900 . ?
C85 C90 1.522(2) . ?
C85 C86 1.536(2) . ?
C85 H85 1.0000 . ?
C86 C87 1.529(2) . ?
C86 H86A 0.9900 . ?
C86 H86B 0.9900 . ?
C87 C88 1.522(2) . ?
C87 H87A 0.9900 . ?
C87 H87B 0.9900 . ?
C88 C89 1.518(2) . ?
C88 H88A 0.9900 . ?
C88 H88B 0.9900 . ?
C89 C90 1.530(2) . ?
C89 H89A 0.9900 . ?
C89 H89B 0.9900 . ?
C90 H90A 0.9900 . ?
C90 H90B 0.9900 . ?
C91 C92 1.533(2) . ?
C91 C96 1.537(2) . ?
C91 H91 1.0000 . ?
C92 C93 1.527(2) . ?
C92 H92A 0.9900 . ?
C92 H92B 0.9900 . ?
C93 C94 1.523(3) . ?
C93 H93A 0.9900 . ?
C93 H93B 0.9900 . ?
C94 C95 1.515(3) . ?
C94 H94A 0.9900 . ?
C94 H94B 0.9900 . ?
C95 C96 1.527(2) . ?
C95 H95A 0.9900 . ?
C95 H95B 0.9900 . ?
C96 H96A 0.9900 . ?
C96 H96B 0.9900 . ?

loop_
_geom_torsion_atom_site_label_1
_geom_torsion_atom_site_label_2
_geom_torsion_atom_site_label_3
_geom_torsion_atom_site_label_4
_geom_torsion
_geom_torsion_site_symmetry_1
_geom_torsion_site_symmetry_2
_geom_torsion_site_symmetry_3
_geom_torsion_site_symmetry_4
_geom_torsion_publ_flag
O3 Ge1 O1 C1 -145.07(10) . . . . ?
O4 Ge1 O1 C1 142.74(10) . . . . ?
O4 Ge2 O2 C25 145.25(10) . . . . ?
O3 Ge2 O2 C25 -142.55(10) . . . . ?
Ge1 O1 C1 C6 89.70(15) . . . . ?
Ge1 O1 C1 C2 -90.98(14) . . . . ?
O1 C1 C2 C3 -179.67(14) . . . . ?
C6 C1 C2 C3 -0.3(2) . . . . ?
O1 C1 C2 C7 5.9(2) . . . . ?
C6 C1 C2 C7 -174.74(14) . . . . ?
C1 C2 C3 C4 -0.1(2) . . . . ?
C7 C2 C3 C4 174.59(15) . . . . ?
C2 C3 C4 C5 0.7(3) . . . . ?
C2 C3 C4 C13 -177.24(16) . . . . ?
C3 C4 C5 C6 -0.8(3) . . . . ?
C13 C4 C5 C6 177.13(16) . . . . ?
C4 C5 C6 C1 0.4(2) . . . . ?
C4 C5 C6 C19 -178.61(15) . . . . ?
O1 C1 C6 C5 179.55(14) . . . . ?
C2 C1 C6 C5 0.2(2) . . . . ?
O1 C1 C6 C19 -1.5(2) . . . . ?
C2 C1 C6 C19 179.14(14) . . . . ?
C3 C2 C7 C8 -68.07(18) . . . . ?
C1 C2 C7 C8 106.39(17) . . . . ?
C3 C2 C7 C12 54.5(2) . . . . ?
C1 C2 C7 C12 -131.03(16) . . . . ?
C2 C7 C8 C9 175.47(14) . . . . ?
C12 C7 C8 C9 51.74(18) . . . . ?
C7 C8 C9 C10 -56.3(2) . . . . ?
C8 C9 C10 C11 58.8(2) . . . . ?
C9 C10 C11 C12 -58.63(19) . . . . ?
C10 C11 C12 C7 55.28(19) . . . . ?
C2 C7 C12 C11 -172.30(14) . . . . ?
C8 C7 C12 C11 -50.90(19) . . . . ?
C5 C4 C13 C14 -115.29(18) . . . . ?
C3 C4 C13 C14 62.5(2) . . . . ?
C5 C4 C13 C18 119.91(18) . . . . ?
C3 C4 C13 C18 -62.3(2) . . . . ?
C4 C13 C14 C15 177.61(15) . . . . ?
C18 C13 C14 C15 -56.1(2) . . . . ?
C13 C14 C15 C16 56.5(2) . . . . ?
C14 C15 C16 C17 -56.0(2) . . . . ?
C15 C16 C17 C18 55.7(2) . . . . ?
C4 C13 C18 C17 -178.77(15) . . . . ?
C14 C13 C18 C17 55.5(2) . . . . ?
C16 C17 C18 C13 -55.7(2) . . . . ?
C5 C6 C19 C20 -60.82(19) . . . . ?
C1 C6 C19 C20 120.26(16) . . . . ?
C5 C6 C19 C24 60.39(18) . . . . ?
C1 C6 C19 C24 -118.53(17) . . . . ?
C6 C19 C20 C21 175.68(13) . . . . ?
C24 C19 C20 C21 54.12(18) . . . . ?
C19 C20 C21 C22 -56.34(19) . . . . ?
C20 C21 C22 C23 56.2(2) . . . . ?
C21 C22 C23 C24 -55.8(2) . . . . ?
C22 C23 C24 C19 55.54(19) . . . . ?
C6 C19 C24 C23 -175.77(14) . . . . ?
C20 C19 C24 C23 -53.71(18) . . . . ?
Ge2 O2 C25 C30 -89.89(15) . . . . ?
Ge2 O2 C25 C26 90.95(15) . . . . ?
O2 C25 C26 C27 179.63(14) . . . . ?
C30 C25 C26 C27 0.5(2) . . . . ?
O2 C25 C26 C31 -5.7(2) . . . . ?
C30 C25 C26 C31 175.11(15) . . . . ?
C25 C26 C27 C28 0.4(3) . . . . ?
C31 C26 C27 C28 -174.52(16) . . . . ?
C26 C27 C28 C29 -0.8(3) . . . . ?
C26 C27 C28 C37 175.16(16) . . . . ?
C27 C28 C29 C30 0.3(3) . . . . ?
C37 C28 C29 C30 -175.70(16) . . . . ?
C28 C29 C30 C25 0.6(3) . . . . ?
C28 C29 C30 C43 178.60(15) . . . . ?
O2 C25 C30 C29 179.89(14) . . . . ?
C26 C25 C30 C29 -0.9(2) . . . . ?
O2 C25 C30 C43 2.0(2) . . . . ?
C26 C25 C30 C43 -178.81(15) . . . . ?
C27 C26 C31 C36 -57.0(2) . . . . ?
C25 C26 C31 C36 128.31(17) . . . . ?
C27 C26 C31 C32 65.55(19) . . . . ?
C25 C26 C31 C32 -109.16(18) . . . . ?
C26 C31 C32 C33 -176.15(15) . . . . ?
C36 C31 C32 C33 -52.7(2) . . . . ?
C31 C32 C33 C34 57.0(2) . . . . ?
C32 C33 C34 C35 -58.8(2) . . . . ?
C33 C34 C35 C36 58.0(2) . . . . ?
C26 C31 C36 C35 172.60(16) . . . . ?
C32 C31 C36 C35 51.2(2) . . . . ?
C34 C35 C36 C31 -54.6(2) . . . . ?
C29 C28 C37 C38 113.83(18) . . . . ?
C27 C28 C37 C38 -62.0(2) . . . . ?
C29 C28 C37 C42 -121.85(18) . . . . ?
C27 C28 C37 C42 62.3(2) . . . . ?
C28 C37 C38 C39 -177.18(14) . . . . ?
C42 C37 C38 C39 56.22(19) . . . . ?
C37 C38 C39 C40 -55.6(2) . . . . ?
C38 C39 C40 C41 54.2(2) . . . . ?
C39 C40 C41 C42 -55.2(2) . . . . ?
C40 C41 C42 C37 56.6(2) . . . . ?
C28 C37 C42 C41 178.43(14) . . . . ?
C38 C37 C42 C41 -56.32(19) . . . . ?
C29 C30 C43 C48 -60.19(19) . . . . ?
C25 C30 C43 C48 117.70(17) . . . . ?
C29 C30 C43 C44 61.06(19) . . . . ?
C25 C30 C43 C44 -121.05(17) . . . . ?
C30 C43 C44 C45 -176.04(14) . . . . ?
C48 C43 C44 C45 -54.30(18) . . . . ?
C43 C44 C45 C46 56.5(2) . . . . ?
C44 C45 C46 C47 -56.2(2) . . . . ?
C45 C46 C47 C48 55.4(2) . . . . ?
C46 C47 C48 C43 -55.4(2) . . . . ?
C30 C43 C48 C47 176.45(14) . . . . ?
C44 C43 C48 C47 53.98(19) . . . . ?
Ge1 O3 C49 C54 67.12(16) . . . . ?
Ge2 O3 C49 C54 -111.80(14) . . . . ?
Ge1 O3 C49 C50 -112.35(13) . . . . ?
Ge2 O3 C49 C50 68.73(16) . . . . ?
O3 C49 C50 C51 177.44(13) . . . . ?
C54 C49 C50 C51 -2.0(2) . . . . ?
O3 C49 C50 C55 -4.2(2) . . . . ?
C54 C49 C50 C55 176.39(14) . . . . ?
C49 C50 C51 C52 0.4(2) . . . . ?
C55 C50 C51 C52 -178.03(15) . . . . ?
C50 C51 C52 C53 1.4(3) . . . . ?
C50 C51 C52 C61 -176.86(16) . . . . ?
C51 C52 C53 C54 -1.9(3) . . . . ?
C61 C52 C53 C54 176.32(16) . . . . ?
O3 C49 C54 C53 -177.85(13) . . . . ?
C50 C49 C54 C53 1.6(2) . . . . ?
O3 C49 C54 C67 0.2(2) . . . . ?
C50 C49 C54 C67 179.62(14) . . . . ?
C52 C53 C54 C49 0.4(2) . . . . ?
C52 C53 C54 C67 -177.67(15) . . . . ?
C51 C50 C55 C56 -64.2(2) . . . . ?
C49 C50 C55 C56 117.45(17) . . . . ?
C51 C50 C55 C60 59.83(19) . . . . ?
C49 C50 C55 C60 -118.53(16) . . . . ?
C50 C55 C56 C57 177.83(16) . . . . ?
C60 C55 C56 C57 53.4(2) . . . . ?
C55 C56 C57 C58 -56.5(2) . . . . ?
C56 C57 C58 C59 57.0(2) . . . . ?
C57 C58 C59 C60 -56.2(2) . . . . ?
C58 C59 C60 C55 55.4(2) . . . . ?
C50 C55 C60 C59 -179.02(14) . . . . ?
C56 C55 C60 C59 -53.2(2) . . . . ?
C51 C52 C61 C66 156.77(19) . . . . ?
C53 C52 C61 C66 -21.4(3) . . . . ?
C51 C52 C61 C62 -73.7(2) . . . . ?
C53 C52 C61 C62 108.1(2) . . . . ?
C66 C61 C62 C63 -51.4(3) . . . . ?
C52 C61 C62 C63 177.53(18) . . . . ?
C61 C62 C63 C64 49.4(3) . . . . ?
C62 C63 C64 C65 -49.4(3) . . . . ?
C63 C64 C65 C66 50.4(3) . . . . ?
C52 C61 C66 C65 -176.49(18) . . . . ?
C62 C61 C66 C65 54.0(3) . . . . ?
C64 C65 C66 C61 -53.2(3) . . . . ?
C49 C54 C67 C72 -110.06(17) . . . . ?
C53 C54 C67 C72 67.91(19) . . . . ?
C49 C54 C67 C68 125.80(16) . . . . ?
C53 C54 C67 C68 -56.2(2) . . . . ?
C54 C67 C68 C69 -176.60(14) . . . . ?
C72 C67 C68 C69 57.73(19) . . . . ?
C67 C68 C69 C70 -56.9(2) . . . . ?
C68 C69 C70 C71 54.3(2) . . . . ?
C69 C70 C71 C72 -53.1(2) . . . . ?
C70 C71 C72 C67 55.4(2) . . . . ?
C54 C67 C72 C71 176.64(14) . . . . ?
C68 C67 C72 C71 -57.22(19) . . . . ?
Ge2 O4 C73 C78 -68.21(16) . . . . ?
Ge1 O4 C73 C78 110.75(13) . . . . ?
Ge2 O4 C73 C74 110.97(13) . . . . ?
Ge1 O4 C73 C74 -70.07(16) . . . . ?
C78 C73 C74 C75 2.1(2) . . . . ?
O4 C73 C74 C75 -177.06(13) . . . . ?
C78 C73 C74 C79 -176.90(14) . . . . ?
O4 C73 C74 C79 4.0(2) . . . . ?
C73 C74 C75 C76 -0.3(2) . . . . ?
C79 C74 C75 C76 178.71(14) . . . . ?
C74 C75 C76 C77 -1.6(2) . . . . ?
C74 C75 C76 C85 177.88(14) . . . . ?
C75 C76 C77 C78 2.0(2) . . . . ?
C85 C76 C77 C78 -177.52(14) . . . . ?
C74 C73 C78 C77 -1.8(2) . . . . ?
O4 C73 C78 C77 177.38(13) . . . . ?
C74 C73 C78 C91 -178.81(14) . . . . ?
O4 C73 C78 C91 0.3(2) . . . . ?
C76 C77 C78 C73 -0.3(2) . . . . ?
C76 C77 C78 C91 176.79(14) . . . . ?
C75 C74 C79 C84 -60.87(18) . . . . ?
C73 C74 C79 C84 118.10(16) . . . . ?
C75 C74 C79 C80 62.94(19) . . . . ?
C73 C74 C79 C80 -118.09(16) . . . . ?
C74 C79 C80 C81 -176.69(14) . . . . ?
C84 C79 C80 C81 -52.71(19) . . . . ?
C79 C80 C81 C82 56.0(2) . . . . ?
C80 C81 C82 C83 -57.2(2) . . . . ?
C81 C82 C83 C84 56.5(2) . . . . ?
C82 C83 C84 C79 -55.4(2) . . . . ?
C74 C79 C84 C83 177.95(14) . . . . ?
C80 C79 C84 C83 52.71(19) . . . . ?
C77 C76 C85 C90 17.2(2) . . . . ?
C75 C76 C85 C90 -162.32(14) . . . . ?
C77 C76 C85 C86 -107.55(17) . . . . ?
C75 C76 C85 C86 72.96(18) . . . . ?
C76 C85 C86 C87 -175.52(14) . . . . ?
C90 C85 C86 C87 57.12(19) . . . . ?
C85 C86 C87 C88 -55.1(2) . . . . ?
C86 C87 C88 C89 53.3(2) . . . . ?
C87 C88 C89 C90 -54.4(2) . . . . ?
C76 C85 C90 C89 176.30(14) . . . . ?
C86 C85 C90 C89 -57.80(19) . . . . ?
C88 C89 C90 C85 57.1(2) . . . . ?
C73 C78 C91 C92 -130.86(15) . . . . ?
C77 C78 C91 C92 52.18(19) . . . . ?
C73 C78 C91 C96 105.69(16) . . . . ?
C77 C78 C91 C96 -71.27(18) . . . . ?
C78 C91 C92 C93 178.13(14) . . . . ?
C96 C91 C92 C93 -57.31(18) . . . . ?
C91 C92 C93 C94 56.2(2) . . . . ?
C92 C93 C94 C95 -54.0(2) . . . . ?
C93 C94 C95 C96 54.0(2) . . . . ?
C94 C95 C96 C91 -56.28(19) . . . . ?
C78 C91 C96 C95 -177.19(13) . . . . ?
C92 C91 C96 C95 57.28(17) . . . . ?
